data_4339454
loop_
_publ_author_name
'Mu\~noz, M Carmen'
'Gaspar, Ana B.'
'Galet, Ana'
'Real, Jos\'e A'

_publ_section_title
;
 Spin-crossover behavior in cyanide-bridged iron(II)-silver(I) bimetallic
 2D Hofmann-like metal-organic frameworks.
;
_journal_issue 20
_journal_name_full 'Inorganic chemistry'
_journal_page_first 8182
_journal_page_last 8192
_journal_paper_doi 10.1021/ic700607x
_journal_volume 46
_journal_year 2007
_chemical_formula_sum 'C48 H32 Ag4 Fe2 I8 N16'
_chemical_formula_weight 2391.28
_chemical_name_systematic
;
 ?
;
_space_group_IT_number 4
_symmetry_cell_setting monoclinic
_symmetry_space_group_name_Hall 'P 2yb'
_symmetry_space_group_name_H-M 'P 1 21 1'
_atom_sites_solution_hydrogens geom
_atom_sites_solution_primary direct
_atom_sites_solution_secondary difmap
_audit_creation_method SHELXL-97
_cell_angle_alpha 90.00
_cell_angle_beta 112.5030(10)
_cell_angle_gamma 90.00
_cell_formula_units_Z 2
_cell_length_a 15.3630(4)
_cell_length_b 13.4180(3)
_cell_length_c 16.6060(5)
_cell_measurement_temperature 200(2)
_cell_volume 3162.53(15)
_computing_cell_refinement 'HKL DENZO'
_computing_data_collection COLLECT
_computing_data_reduction 'HKL DENZO and SCALEPACK'
_computing_structure_refinement 'SHELXL-97 (Sheldrick, 1997)'
_computing_structure_solution SHELXS-97
_diffrn_ambient_temperature 200(2)
_diffrn_measured_fraction_theta_full 0.990
_diffrn_measured_fraction_theta_max 0.990
_diffrn_radiation_monochromator graphite
_diffrn_radiation_source 'fine-focus sealed tube'
_diffrn_radiation_type MoK\a
_diffrn_radiation_wavelength 0.71073
_diffrn_reflns_av_R_equivalents 0.0000
_diffrn_reflns_av_sigmaI/netI 0.0964
_diffrn_reflns_limit_h_max 19
_diffrn_reflns_limit_h_min -19
_diffrn_reflns_limit_k_max 17
_diffrn_reflns_limit_k_min -15
_diffrn_reflns_limit_l_max 21
_diffrn_reflns_limit_l_min -21
_diffrn_reflns_number 13737
_diffrn_reflns_theta_full 27.48
_diffrn_reflns_theta_max 27.48
_diffrn_reflns_theta_min 1.33
_exptl_absorpt_coefficient_mu 5.612
_exptl_crystal_colour red
_exptl_crystal_density_diffrn 2.511
_exptl_crystal_density_method 'not measured'
_exptl_crystal_description prismatic
_exptl_crystal_F_000 2192
_exptl_crystal_size_max 0.04
_exptl_crystal_size_mid 0.04
_exptl_crystal_size_min 0.02
_refine_diff_density_max 2.714
_refine_diff_density_min -3.498
_refine_diff_density_rms 0.428
_refine_ls_abs_structure_details 'Flack H D (1983), Acta Cryst. A39, 876-881'
_refine_ls_abs_structure_Flack 0.00
_refine_ls_extinction_method none
_refine_ls_goodness_of_fit_ref 1.089
_refine_ls_hydrogen_treatment mixed
_refine_ls_matrix_type full
_refine_ls_number_parameters 287
_refine_ls_number_reflns 13737
_refine_ls_number_restraints 16
_refine_ls_restrained_S_all 1.103
_refine_ls_R_factor_all 0.1411
_refine_ls_R_factor_gt 0.0984
_refine_ls_shift/su_max 0.085
_refine_ls_shift/su_mean 0.065
_refine_ls_structure_factor_coef Fsqd
_refine_ls_weighting_details 'calc w=1/[\s^2^(Fo^2^)+(0.1845P)^2^+30.3463P] where P=(Fo^2^+2Fc^2^)/3'
_refine_ls_weighting_scheme calc
_refine_ls_wR_factor_gt 0.2769
_refine_ls_wR_factor_ref 0.3117
_reflns_number_gt 9334
_reflns_number_total 13737
_reflns_threshold_expression >2sigma(I)
_cod_data_source_file ic700607x-file002.cif
_cod_data_source_block 6_(200_K)
_cod_original_cell_volume 3162.53(14)
_cod_original_sg_symbol_H-M P21
_cod_database_code 4339454

loop_
_symmetry_equiv_pos_as_xyz
'x, y, z'
'-x, y+1/2, -z'

loop_
_atom_site_label
_atom_site_type_symbol
_atom_site_fract_x
_atom_site_fract_y
_atom_site_fract_z
_atom_site_U_iso_or_equiv
_atom_site_adp_type
_atom_site_occupancy
_atom_site_symmetry_multiplicity
_atom_site_calc_flag
_atom_site_refinement_flags
FeA Fe 0.7496(2) 0.2650(2) 1.5014(2) 0.0158(5) Uani 1 1 d D
FeB Fe 0.7484(2) 0.2652(2) 0.99995(19) 0.0149(5) Uani 1 1 d .
Ag2A Ag 0.45937(11) 0.05168(14) 1.47103(11) 0.0313(4) Uani 1 1 d .
Ag1A Ag 0.98059(12) 0.00799(13) 1.46776(12) 0.0322(4) Uani 1 1 d .
Ag2B Ag 0.52222(11) 0.55495(13) 0.98135(11) 0.0317(4) Uani 1 1 d .
Ag1B Ag 1.00136(12) 0.00069(12) 1.03009(12) 0.0310(4) Uani 1 1 d .
I1A I 0.87657(13) -0.02997(16) 1.78989(14) 0.0559(6) Uani 1 1 d .
I2A I 0.62267(13) 0.5633(2) 1.21945(15) 0.0679(7) Uani 1 1 d .
I3A I 0.10580(13) 0.24077(16) 1.52706(13) 0.0495(5) Uani 1 1 d .
I1B I 0.90906(14) 0.55319(19) 1.28635(16) 0.0705(7) Uani 1 1 d .
I2B I 0.59058(14) -0.02336(18) 0.71027(15) 0.0661(7) Uani 1 1 d .
I3B I 0.89737(11) 0.74110(14) 0.96950(12) 0.0411(4) Uani 1 1 d .
N1B N 0.8120(8) 0.2936(9) 1.1255(6) 0.018(3) Uiso 1 1 d G
C1B C 0.8323(11) 0.2139(7) 1.1832(9) 0.022(4) Uiso 1 1 d G
C2B C 0.8724(14) 0.2310(11) 1.2725(8) 0.063(9) Uiso 1 1 d G
C3B C 0.8921(13) 0.3278(13) 1.3041(6) 0.056(8) Uiso 1 1 d G
C4B C 0.8718(12) 0.4075(9) 1.2464(9) 0.038(6) Uiso 1 1 d G
C5B C 0.8317(11) 0.3904(8) 1.1570(8) 0.037(6) Uiso 1 1 d G
N1A N 0.8090(9) 0.2333(10) 1.6291(6) 0.021(3) Uiso 1 1 d G
C5A C 0.8160(11) 0.1356(8) 1.6587(8) 0.035(5) Uiso 1 1 d G
C4A C 0.8541(12) 0.1157(8) 1.7476(9) 0.045(6) Uiso 1 1 d G
C3A C 0.8852(11) 0.1936(11) 1.8070(6) 0.037(6) Uiso 1 1 d G
C2A C 0.8783(12) 0.2914(10) 1.7774(7) 0.040(6) Uiso 1 1 d G
C1A C 0.8401(11) 0.3112(8) 1.6885(8) 0.037(6) Uiso 1 1 d G
N2A N 0.6905(9) 0.2978(9) 1.3745(6) 0.027(4) Uiso 1 1 d G
C10A C 0.6793(11) 0.3960(8) 1.3457(8) 0.031(5) Uiso 1 1 d G
C9A C 0.6426(13) 0.4166(8) 1.2569(9) 0.048(7) Uiso 1 1 d G
C8A C 0.6171(12) 0.3389(11) 1.1969(6) 0.042(6) Uiso 1 1 d G
C7A C 0.6283(12) 0.2407(10) 1.2258(7) 0.043(6) Uiso 1 1 d G
C6A C 0.6650(10) 0.2201(7) 1.3146(8) 0.019(4) Uiso 1 1 d G
N7A N 0.3750(10) 0.1965(11) 1.5048(11) 0.045(5) Uiso 1 1 d G
C15A C 0.4075(10) 0.2919(14) 1.4992(13) 0.056(8) Uiso 1 1 d G
C16A C 0.3536(14) 0.3744(10) 1.5012(15) 0.066(9) Uiso 1 1 d G
C17A C 0.2673(13) 0.3614(11) 1.5087(14) 0.056(8) Uiso 1 1 d G
C18A C 0.2349(9) 0.2660(13) 1.5143(12) 0.038(6) Uiso 1 1 d G
C19A C 0.2887(11) 0.1835(10) 1.5124(12) 0.040(6) Uiso 1 1 d G
N7B N 0.6327(10) 0.6984(11) 0.9958(11) 0.048(6) Uiso 1 1 d G
C19B C 0.7184(11) 0.6842(9) 0.9873(12) 0.039(6) Uiso 1 1 d G
C18B C 0.7687(9) 0.7657(12) 0.9763(11) 0.034(5) Uiso 1 1 d G
C17B C 0.7332(13) 0.8614(10) 0.9739(13) 0.053(7) Uiso 1 1 d G
C16B C 0.6475(14) 0.8757(10) 0.9824(15) 0.085(12) Uiso 1 1 d G
C15B C 0.5973(10) 0.7942(14) 0.9934(12) 0.046(7) Uiso 1 1 d G
N6B N 0.8354(11) 0.3538(12) 0.9792(10) 0.015(3) Uiso 1 1 d .
N5B N 0.6593(11) 0.3757(13) 0.9839(11) 0.020(4) Uiso 1 1 d .
N4A N 0.6490(12) 0.1738(13) 1.4891(11) 0.021(4) Uiso 1 1 d .
N3B N 0.8349(12) 0.1561(13) 1.0122(11) 0.023(4) Uiso 1 1 d .
N6A N 1.1500(10) -0.1410(12) 1.4861(10) 0.014(3) Uiso 1 1 d .
C11B C 0.8949(14) 0.0976(16) 1.0230(13) 0.022(4) Uiso 1 1 d .
N5A N 0.6753(11) 0.3699(11) 1.5234(12) 0.030(4) Uiso 1 1 d D
N4B N 0.3418(12) 0.6762(13) 0.9798(11) 0.023(4) Uiso 1 1 d .
C14A C 1.0891(15) -0.0863(18) 1.4745(15) 0.029(5) Uiso 1 1 d .
C14B C 0.8924(15) 0.4094(18) 0.9724(14) 0.028(5) Uiso 1 1 d .
C11A C 0.8775(15) 0.1083(17) 1.4708(14) 0.028(5) Uiso 1 1 d .
N3A N 0.8249(11) 0.1634(12) 1.4781(10) 0.018(3) Uiso 1 1 d .
C12B C 0.4009(13) 0.6331(16) 0.9733(12) 0.020(4) Uiso 1 1 d .
C13B C 0.6160(15) 0.4376(17) 0.9871(14) 0.028(5) Uiso 1 1 d .
C12A C 0.5815(15) 0.1300(18) 1.4848(14) 0.029(5) Uiso 1 1 d .
C13A C 0.6321(15) 0.4356(16) 1.5345(14) 0.026(5) Uiso 1 1 d .
N8B N 0.1368(10) 0.2102(11) 0.2946(16) 0.17(2) Uiso 1 1 d GD
C20B C 0.0872(6) 0.1211(11) 0.2719(8) 0.006(3) Uiso 1 1 d GD
C21B C 0.1258(9) 0.0404(10) 0.2447(15) 0.094(13) Uiso 1 1 d GD
C22B C 0.2141(9) 0.0489(9) 0.2403(15) 0.076(10) Uiso 1 1 d GD
C23B C 0.2636(5) 0.1380(8) 0.2630(6) 0.043(6) Uiso 1 1 d GD
C24B C 0.2250(9) 0.2187(9) 0.2901(16) 0.112(16) Uiso 1 1 d GD
I4B I 0.3933(2) 0.1505(3) 0.2571(2) 0.1026(11) Uani 1 1 d D
N8A N 0.838(2) 0.0560(15) 1.266(5) 0.76(16) Uiso 1 1 d GD
C20A C 0.9049(13) -0.0060(13) 1.255(3) 0.27(5) Uiso 1 1 d GD
C21A C 0.8849(6) -0.1063(11) 1.2359(9) 0.000(3) Uiso 1 1 d GD
C22A C 0.7980(7) -0.1447(9) 1.2280(12) 0.25(5) Uiso 1 1 d GD
C23A C 0.7310(7) -0.0827(9) 1.2392(13) 0.18(3) Uiso 1 1 d GD
C24A C 0.7510(18) 0.0176(13) 1.258(4) 0.25(5) Uiso 1 1 d GD
I4A I 0.6013(2) -0.1332(3) 1.2287(3) 0.1106(12) Uani 1 1 d D
N2B N 0.6875(9) 0.2353(9) 0.8716(6) 0.025(4) Uiso 1 1 d G
C6B C 0.6648(11) 0.3151(7) 0.8138(8) 0.035(5) Uiso 1 1 d G
C7B C 0.6198(11) 0.2982(9) 0.7248(8) 0.038(6) Uiso 1 1 d G
C8B C 0.5975(11) 0.2016(10) 0.6935(6) 0.037(6) Uiso 1 1 d G
C9B C 0.6202(11) 0.1218(8) 0.7513(8) 0.029(5) Uiso 1 1 d G
C10B C 0.6652(10) 0.1387(8) 0.8403(7) 0.022(4) Uiso 1 1 d G

loop_
_atom_site_aniso_label
_atom_site_aniso_U_11
_atom_site_aniso_U_22
_atom_site_aniso_U_33
_atom_site_aniso_U_23
_atom_site_aniso_U_13
_atom_site_aniso_U_12
FeA 0.0120(11) 0.0165(13) 0.0203(12) 0.0008(9) 0.0076(10) 0.0014(9)
FeB 0.0132(11) 0.0128(13) 0.0185(12) 0.0001(9) 0.0058(9) 0.0002(8)
Ag2A 0.0268(8) 0.0271(9) 0.0411(9) -0.0003(8) 0.0143(7) -0.0095(7)
Ag1A 0.0288(8) 0.0284(9) 0.0419(10) 0.0023(8) 0.0165(7) 0.0153(7)
Ag2B 0.0294(8) 0.0259(9) 0.0477(10) 0.0090(8) 0.0235(7) 0.0138(7)
Ag1B 0.0281(8) 0.0245(9) 0.0453(10) 0.0047(8) 0.0196(7) 0.0122(7)
I1A 0.0485(10) 0.0491(11) 0.0618(12) 0.0341(10) 0.0119(9) 0.0027(9)
I2A 0.0439(10) 0.0824(16) 0.0724(13) 0.0564(13) 0.0166(9) 0.0046(11)
I3A 0.0392(9) 0.0538(11) 0.0642(12) 0.0120(9) 0.0295(8) 0.0060(8)
I1B 0.0477(10) 0.0699(14) 0.0834(15) -0.0546(13) 0.0135(10) -0.0055(11)
I2B 0.0457(10) 0.0782(15) 0.0734(14) -0.0571(12) 0.0216(9) -0.0141(10)
I3B 0.0283(7) 0.0393(9) 0.0552(10) 0.0021(8) 0.0155(7) 0.0004(7)
I4B 0.0738(18) 0.127(3) 0.098(2) 0.009(2) 0.0226(15) 0.0018(18)
I4A 0.0649(17) 0.135(3) 0.137(3) 0.018(2) 0.0450(18) 0.0005(18)

loop_
_atom_type_symbol
_atom_type_description
_atom_type_scat_dispersion_real
_atom_type_scat_dispersion_imag
_atom_type_scat_source
C C 0.0033 0.0016 'International Tables Vol C Tables 4.2.6.8 and 6.1.1.4'
H H 0.0000 0.0000 'International Tables Vol C Tables 4.2.6.8 and 6.1.1.4'
N N 0.0061 0.0033 'International Tables Vol C Tables 4.2.6.8 and 6.1.1.4'
I I -0.4742 1.8119 'International Tables Vol C Tables 4.2.6.8 and 6.1.1.4'
Ag Ag -0.8971 1.1015 'International Tables Vol C Tables 4.2.6.8 and 6.1.1.4'
Fe Fe 0.3463 0.8444 'International Tables Vol C Tables 4.2.6.8 and 6.1.1.4'

loop_
_geom_angle_atom_site_label_1
_geom_angle_atom_site_label_2
_geom_angle_atom_site_label_3
_geom_angle
_geom_angle_site_symmetry_1
_geom_angle_site_symmetry_3
N5A FeA N4A 88.5(8) . .
N5A FeA N3A 178.4(9) . .
N4A FeA N3A 92.8(7) . .
N5A FeA N6A 90.5(8) . 2_758
N4A FeA N6A 179.0(8) . 2_758
N3A FeA N6A 88.2(7) . 2_758
N5A FeA N2A 88.6(7) . .
N4A FeA N2A 90.3(6) . .
N3A FeA N2A 90.5(6) . .
N6A FeA N2A 89.5(6) 2_758 .
N5A FeA N1A 91.0(7) . .
N4A FeA N1A 90.0(6) . .
N3A FeA N1A 89.9(6) . .
N6A FeA N1A 90.2(6) 2_758 .
N2A FeA N1A 179.5(6) . .
N6B FeB N3B 89.5(7) . .
N6B FeB N5B 90.3(7) . .
N3B FeB N5B 178.4(8) . .
N6B FeB N4B 179.1(8) . 2_647
N3B FeB N4B 91.4(8) . 2_647
N5B FeB N4B 88.9(7) . 2_647
N6B FeB N1B 88.4(6) . .
N3B FeB N1B 89.6(6) . .
N5B FeB N1B 92.0(6) . .
N4B FeB N1B 91.9(6) 2_647 .
N6B FeB N2B 90.4(6) . .
N3B FeB N2B 89.0(6) . .
N5B FeB N2B 89.4(6) . .
N4B FeB N2B 89.3(6) 2_647 .
N1B FeB N2B 178.2(6) . .
C13A Ag2A C12A 161.5(9) 2_648 .
C13A Ag2A N7A 101.1(7) 2_648 .
C12A Ag2A N7A 96.0(8) . .
C14A Ag1A C11A 175.3(9) . .
C13B Ag2B C12B 161.8(9) . .
C13B Ag2B N7B 98.2(7) . .
C12B Ag2B N7B 100.0(7) . .
C14B Ag1B C11B 175.1(9) 2_747 .
C1B N1B C5B 120.0 . .
C1B N1B FeB 118.0(7) . .
C5B N1B FeB 121.9(7) . .
C2B C1B N1B 120.0 . .
C1B C2B C3B 120.0 . .
C4B C3B C2B 120.0 . .
C5B C4B C3B 120.0 . .
C5B C4B I1B 116.9(8) . .
C3B C4B I1B 122.9(8) . .
C4B C5B N1B 120.0 . .
C5A N1A C1A 120.0 . .
C5A N1A FeA 121.0(7) . .
C1A N1A FeA 119.0(7) . .
N1A C5A C4A 120.0 . .
C3A C4A C5A 120.0 . .
C3A C4A I1A 120.3(8) . .
C5A C4A I1A 119.4(8) . .
C4A C3A C2A 120.0 . .
C1A C2A C3A 120.0 . .
C2A C1A N1A 120.0 . .
C10A N2A C6A 120.0 . .
C10A N2A FeA 121.2(7) . .
C6A N2A FeA 118.7(7) . .
C9A C10A N2A 120.0 . .
C8A C9A C10A 120.0 . .
C8A C9A I2A 122.2(8) . .
C10A C9A I2A 117.7(8) . .
C9A C8A C7A 120.0 . .
C6A C7A C8A 120.0 . .
C7A C6A N2A 120.0 . .
C15A N7A C19A 120.0 . .
C15A N7A Ag2A 117.9(9) . .
C19A N7A Ag2A 121.0(9) . .
N7A C15A C16A 120.0 . .
C17A C16A C15A 120.0 . .
C16A C17A C18A 120.0 . .
C17A C18A C19A 120.0 . .
C17A C18A I3A 122.1(9) . .
C19A C18A I3A 117.9(9) . .
C18A C19A N7A 120.0 . .
C19B N7B C15B 120.0 . .
C19B N7B Ag2B 121.1(8) . .
C15B N7B Ag2B 117.5(8) . .
C18B C19B N7B 120.0 . .
C19B C18B C17B 120.0 . .
C19B C18B I3B 118.4(9) . .
C17B C18B I3B 121.5(9) . .
C18B C17B C16B 120.0 . .
C15B C16B C17B 120.0 . .
C16B C15B N7B 120.0 . .
C14B N6B FeB 175.5(17) . .
C13B N5B FeB 170.2(18) . .
C12A N4A FeA 170.2(18) . .
C11B N3B FeB 172.7(17) . .
C14A N6A FeA 176.7(17) . 2_748
N3B C11B AgB 174.0(19) . .
C13A N5A FeA 177(2) . .
C12B N4B FeB 172.1(18) . 2_657
N6A C14A Ag1A 174(2) . .
N6B C14B Ag1B 175.3(19) . 2_757
N3A C11A Ag1A 175.6(19) . .
C11A N3A FeA 172.6(17) . .
N4B C12B Ag2B 171.4(17) . .
N5B C13B Ag2B 175(2) . .
N4A C12A Ag2A 177.4(19) . .
N5A C13A Ag2A 169.1(19) . 2_658
C20B N8B C24B 120.0 . .
C21B C20B N8B 120.0 . .
C22B C21B C20B 120.0 . .
C21B C22B C23B 120.0 . .
C24B C23B C22B 120.0 . .
C24B C23B I4B 119.9(5) . .
C22B C23B I4B 120.1(5) . .
C23B C24B N8B 120.0 . .
C23B C24B I4B 36.3(3) . .
N8B C24B I4B 156.3(3) . .
C23B I4B C24B 23.82(18) . .
C20A N8A C24A 120.0 . .
N8A C20A C21A 120.0 . .
C22A C21A C20A 120.0 . .
C21A C22A C23A 120.0 . .
C24A C23A C22A 120.0 . .
C24A C23A I4A 117.6(5) . .
C22A C23A I4A 122.4(5) . .
C23A C24A N8A 120.0 . .
C23A C24A I4A 37.8(3) . .
N8A C24A I4A 157.8(3) . .
C23A I4A C24A 24.60(19) . .
C6B N2B C10B 120.0 . .
C6B N2B FeB 118.0(7) . .
C10B N2B FeB 121.9(7) . .
N2B C6B C7B 120.0 . .
C8B C7B C6B 120.0 . .
C9B C8B C7B 120.0 . .
C8B C9B C10B 120.0 . .
C8B C9B I2B 122.4(7) . .
C10B C9B I2B 117.6(7) . .
C9B C10B N2B 120.0 . .

loop_
_geom_bond_atom_site_label_1
_geom_bond_atom_site_label_2
_geom_bond_distance
_geom_bond_site_symmetry_2
FeA N5A 1.933(9) .
FeA N4A 1.920(17) .
FeA N3A 1.920(17) .
FeA N6A 1.941(16) 2_758
FeA N2A 1.998(10) .
FeA N1A 2.008(10) .
FeB N6B 1.916(16) .
FeB N3B 1.934(18) .
FeB N5B 1.965(17) .
FeB N4B 1.953(18) 2_647
FeB N1B 1.971(10) .
FeB N2B 2.013(9) .
Ag2A C13A 2.08(2) 2_648
Ag2A C12A 2.09(2) .
Ag2A N7A 2.514(13) .
Ag1A C14A 2.06(2) .
Ag1A C11A 2.09(2) .
Ag2B C13B 2.11(2) .
Ag2B C12B 2.10(2) .
Ag2B N7B 2.517(13) .
Ag1B C14B 2.05(2) 2_747
Ag1B C11B 2.06(2) .
I1A C4A 2.061(11) .
I2A C9A 2.052(10) .
I3A C18A 2.100(12) .
I1B C4B 2.073(11) .
I2B C9B 2.056(10) .
I3B C18B 2.050(12) .
N1B C1B 1.3900 .
N1B C5B 1.3900 .
C1B C2B 1.3900 .
C2B C3B 1.3900 .
C3B C4B 1.3900 .
C4B C5B 1.3900 .
N1A C5A 1.3900 .
N1A C1A 1.3900 .
C5A C4A 1.3900 .
C4A C3A 1.3900 .
C3A C2A 1.3900 .
C2A C1A 1.3900 .
N2A C10A 1.3900 .
N2A C6A 1.3900 .
C10A C9A 1.3900 .
C9A C8A 1.3900 .
C8A C7A 1.3900 .
C7A C6A 1.3900 .
N7A C15A 1.3900 .
N7A C19A 1.3900 .
C15A C16A 1.3900 .
C16A C17A 1.3900 .
C17A C18A 1.3900 .
C18A C19A 1.3900 .
N7B C19B 1.3900 .
N7B C15B 1.3900 .
C19B C18B 1.3900 .
C18B C17B 1.3900 .
C17B C16B 1.3900 .
C16B C15B 1.3900 .
N6B C14B 1.19(3) .
N5B C13B 1.08(3) .
N4A C12A 1.17(3) .
N3B C11B 1.17(3) .
N6A C14A 1.15(3) .
N6A FeA 1.941(16) 2_748
N5A C13A 1.16(2) .
N4B C12B 1.12(3) .
N4B FeB 1.953(18) 2_657
C14B Ag1B 2.05(2) 2_757
C11A N3A 1.14(3) .
C13A Ag2A 2.08(2) 2_658
N8B C20B 1.3900 .
N8B C24B 1.3900 .
C20B C21B 1.3900 .
C21B C22B 1.3900 .
C22B C23B 1.3900 .
C23B C24B 1.3900 .
C23B I4B 2.038(6) .
C24B I4B 2.985(9) .
N8A C20A 1.3900 .
N8A C24A 1.3900 .
C20A C21A 1.3900 .
C21A C22A 1.3900 .
C22A C23A 1.3900 .
C23A C24A 1.3900 .
C23A I4A 2.049(6) .
C24A I4A 2.961(9) .
N2B C6B 1.3900 .
N2B C10B 1.3900 .
C6B C7B 1.3900 .
C7B C8B 1.3900 .
C8B C9B 1.3900 .
C9B C10B 1.3900 .
